data_1557882
loop_
_publ_author_name
'Sun, Changli'
'Liu, Zhiyong'
'Zhu, Xiangcheng'
'Fan, Zhiying'
'Huang, Xuanmei'
'Wu, Qiaoling'
'Zheng, Xiaohong'
'Qin, Xiangjing'
'Zhang, Tianyu'
'Zhang, Hua'
'Ju, Jianhua'
'Ma, Junying'

_publ_section_title
;
 Antitubercular Ilamycins from Marine-Derived Streptomyces atratus SCSIO
 ZH16 \DilaR
;
_journal_name_full 'Journal of Natural Products'
_journal_paper_doi 10.1021/acs.jnatprod.0c00151
_journal_year 2020
_chemical_absolute_configuration rm
_chemical_formula_moiety 'C54 H75 N9 O13'
_chemical_formula_sum 'C54 H75 N9 O13'
_chemical_formula_weight 1058.23
_space_group_crystal_system orthorhombic
_space_group_IT_number 18
_space_group_name_Hall 'P 2 2ab'
_space_group_name_H-M_alt 'P 21 21 2'
_atom_sites_solution_hydrogens mixed
_audit_creation_date 2020-02-08
_audit_creation_method
;
Olex2 1.2
(compiled 2018.05.29 svn.r3508 for OlexSys, GUI svn.r5506)
;
_cell_angle_alpha 90
_cell_angle_beta 90
_cell_angle_gamma 90
_cell_formula_units_Z 4
_cell_length_a 31.3214(9)
_cell_length_b 17.9026(7)
_cell_length_c 12.6750(6)
_cell_measurement_reflns_used 10911
_cell_measurement_temperature 100(6)
_cell_measurement_theta_max 72.0380
_cell_measurement_theta_min 3.7450
_cell_volume 7107.3(5)
_computing_cell_refinement 'CrysAlisPro 1.171.39.33c (Rigaku OD, 2017)'
_computing_data_collection 'CrysAlisPro 1.171.39.33c (Rigaku OD, 2017)'
_computing_data_reduction 'CrysAlisPro 1.171.39.33c (Rigaku OD, 2017)'
_computing_molecular_graphics 'Olex2 (Dolomanov et al., 2009)'
_computing_publication_material 'Olex2 (Dolomanov et al., 2009)'
_computing_structure_refinement 'ShelXL (Sheldrick, 2015)'
_computing_structure_solution 'SHELXT 2014/5 (Sheldrick, 2014)'
_diffrn_ambient_environment N~2~
_diffrn_ambient_temperature 100(6)
_diffrn_detector 'CCD plate'
_diffrn_measured_fraction_theta_full 1.000
_diffrn_measured_fraction_theta_max 0.999
_diffrn_measurement_details
;
List of Runs (angles in degrees, time in seconds):

  # Type    Start    End  Width  t~exp~   \w     \q     \k     \f   Frames
--------------------------------------------------------------------------
  1  \w    105.00 135.00   0.30    6.59    --   45.70  82.00 -90.00  100
  2  \w     87.00 135.00   0.30    6.59    --   45.70  82.00  90.00  160
  3  \w    100.00 134.20   0.30    6.59    --   45.70  57.00 -60.00  114
  4  \w     23.00  92.30   0.30    6.59    --   45.70  57.00 -60.00  231
  5  \w     85.00 126.10   0.30    6.59    --   45.70  77.00   0.00  137
  6  \w     87.00 121.20   0.30    6.59    --   45.70  82.00  60.00  114
  7  \w     84.00 130.20   0.30    6.59    --   45.70  77.00-120.00  154
  8  \w     18.00 125.40   0.30   26.35    --  100.10 -82.00 -30.00  358
  9  \w     76.00 170.20   0.30   26.35    --  100.10  61.00 -30.00  314
 10  \w     36.00  79.20   0.30   26.35    --  100.10 -61.00   0.00  144
 11  \w     87.00 175.20   0.30   26.35    --  100.10  61.00 150.00  294
 12  \w     73.00 186.40   0.30   26.35    --  100.10  61.00 -90.00  378
 13  \w    105.00 131.10   0.30   26.35    --  100.10 -61.00   0.00   87
 14  \w     72.00 181.20   0.30   26.35    --  100.10  61.00-150.00  364
;
_diffrn_measurement_device 'four-circle diffractometer'
_diffrn_measurement_device_type 'XtaLAB AFC12 (RINC): Kappa single'
_diffrn_measurement_method '\w scans'
_diffrn_orient_matrix_type 'CrysAlisPro convention (1999,Acta A55,543-557)'
_diffrn_orient_matrix_UB_11 -0.0268071000
_diffrn_orient_matrix_UB_12 0.0456464000
_diffrn_orient_matrix_UB_13 -0.0789746000
_diffrn_orient_matrix_UB_21 -0.0412609000
_diffrn_orient_matrix_UB_22 -0.0301204000
_diffrn_orient_matrix_UB_23 0.0508640000
_diffrn_orient_matrix_UB_31 -0.0002723000
_diffrn_orient_matrix_UB_32 0.0665882000
_diffrn_orient_matrix_UB_33 0.0768027000
_diffrn_radiation_monochromator mirror
_diffrn_radiation_probe x-ray
_diffrn_radiation_type CuK\a
_diffrn_radiation_wavelength 1.54184
_diffrn_reflns_av_R_equivalents 0.0651
_diffrn_reflns_av_unetI/netI 0.0677
_diffrn_reflns_Laue_measured_fraction_full 1.000
_diffrn_reflns_Laue_measured_fraction_max 0.999
_diffrn_reflns_limit_h_max 29
_diffrn_reflns_limit_h_min -37
_diffrn_reflns_limit_k_max 21
_diffrn_reflns_limit_k_min -21
_diffrn_reflns_limit_l_max 15
_diffrn_reflns_limit_l_min -15
_diffrn_reflns_number 34009
_diffrn_reflns_point_group_measured_fraction_full 0.989
_diffrn_reflns_point_group_measured_fraction_max 0.989
_diffrn_reflns_theta_full 67.080
_diffrn_reflns_theta_max 67.080
_diffrn_reflns_theta_min 3.487
_diffrn_source 'Rotating-anode X-ray tube'
_diffrn_source_type 'Rigaku (Cu) X-ray Source'
_exptl_absorpt_coefficient_mu 0.586
_exptl_absorpt_correction_T_max 1.00000
_exptl_absorpt_correction_T_min 0.09811
_exptl_absorpt_correction_type multi-scan
_exptl_absorpt_process_details
;
CrysAlisPro 1.171.39.33c (Rigaku Oxford Diffraction, 2017)
Empirical absorption correction using spherical harmonics,
 implemented in SCALE3 ABSPACK scaling algorithm.
;
_exptl_crystal_colour 'clear light yellow'
_exptl_crystal_colour_lustre clear
_exptl_crystal_colour_modifier light
_exptl_crystal_colour_primary yellow
_exptl_crystal_density_diffrn 0.989
_exptl_crystal_description plate
_exptl_crystal_F_000 2264
_exptl_crystal_size_max 0.1
_exptl_crystal_size_mid 0.1
_exptl_crystal_size_min 0.05
_platon_squeeze_details
;
TITL sunchangliP 21 21 2llecR = 0.18
CELL   31.3214   17.9026   12.6750     90.00     90.00     90.00
SPGR P21212
# Solvent Accessible Volume =      1995
# Electrons Found in S.A.V. =       603
# Note: Atoms in Void are Labelled as Cxxx and Qxxx for all Others
Q101 0.263 0.440 0.187 !       7.27 eA-3
C102 0.121 0.471 0.421 !       6.90 eA-3
C103 0.555 0.528 0.397 !       5.67 eA-3
C104 0.013 0.965 0.738 !       4.72 eA-3
C105 0.757 0.059 0.927 !       4.71 eA-3
C106 0.500 0.501 0.563 !       3.75 eA-3
Q107 0.032 0.050 0.533 !       3.43 eA-3
Q108 0.936 0.375 0.921 !       3.14 eA-3
C109 0.542 0.096 0.513 !       3.12 eA-3
C110 0.100 0.467 0.158 !       2.62 eA-3
C111 1.000 0.997 0.593 !       2.59 eA-3
C112 0.012 0.640 0.291 !       2.25 eA-3
C113 0.469 0.895 0.082 !       2.04 eA-3
C114 0.857 0.464 0.921 !       1.79 eA-3
C115 0.866 0.484 0.887 !       1.75 eA-3
C116 0.383 0.031 0.011 !       1.71 eA-3
C117 0.861 0.503 0.127 !       1.60 eA-3
C118 0.031 1.001 0.656 !       1.56 eA-3
C119 1.000 0.497 0.611 !       1.54 eA-3
C120 0.018 0.578 0.064 !       1.42 eA-3
C121 0.940 0.562 0.101 !       1.32 eA-3
C122 0.516 0.060 0.760 !       1.31 eA-3
C123 0.024 0.425 0.142 !       1.30 eA-3
Q124 0.970 0.658 0.612 !       1.29 eA-3
C125 0.523 0.098 0.776 !       1.28 eA-3
C126 0.416 0.996 0.313 !       1.22 eA-3
C127 0.984 0.402 0.985 !       1.20 eA-3
C128 0.466 0.903 0.854 !       1.16 eA-3
C129 0.446 0.984 0.258 !       1.11 eA-3
C130 0.950 0.585 0.595 !       1.09 eA-3
C131 0.443 0.950 0.299 !       1.08 eA-3
C132 0.111 0.567 0.794 !       1.03 eA-3
C133 0.071 0.437 0.599 !       0.97 eA-3
C134 0.541 0.065 0.375 !       0.94 eA-3
C135 0.397 0.980 0.919 !       0.82 eA-3
C136 0.526 0.079 0.982 !       0.82 eA-3
C137 0.056 0.520 0.638 !       0.81 eA-3
Q138 0.482 0.863 0.317 !       0.76 eA-3
C139 0.468 0.961 0.456 !       0.75 eA-3
C140 0.440 0.923 0.196 !       0.75 eA-3
C141 0.530 0.050 0.204 !       0.75 eA-3
C142 0.502 0.059 0.157 !       0.74 eA-3
C143 0.086 0.464 0.842 !       0.73 eA-3
C144 0.406 0.019 0.228 !       0.72 eA-3
C145 0.096 0.543 0.899 !       0.70 eA-3
C146 0.252 0.875 0.981 !       0.68 eA-3
Q147 0.046 0.917 0.665 !       0.68 eA-3
Q148 0.930 0.359 0.024 !       0.68 eA-3
C149 0.961 0.493 0.656 !       0.66 eA-3
C150 0.344 1.003 0.962 !       0.66 eA-3
C151 0.506 0.965 0.708 !       0.66 eA-3
Q152 0.385 0.047 0.716 !       0.66 eA-3
C153 0.008 0.435 0.626 !       0.64 eA-3
C154 0.491 0.969 0.147 !       0.64 eA-3
Q155 0.310 0.145 0.064 !       0.62 eA-3
Q156 0.420 0.073 0.196 !       0.60 eA-3
Q157 0.233 0.513 0.116 !       0.60 eA-3
Q158 0.947 0.425 0.846 !       0.59 eA-3
Q159 0.600 0.828 0.124 !       0.59 eA-3
C160 0.242 0.532 0.086 !       0.58 eA-3
C161 0.137 0.541 0.081 !       0.58 eA-3
C162 0.031 0.550 0.587 !       0.57 eA-3
C163 0.133 0.641 0.890 !       0.57 eA-3
C164 0.460 0.891 0.947 !       0.57 eA-3
C165 0.011 0.513 0.078 !       0.56 eA-3
Q166 0.623 0.016 0.454 !       0.56 eA-3
Q167 0.470 0.186 0.802 !       0.55 eA-3
Q168 0.107 0.486 0.622 !       0.54 eA-3
C169 0.919 0.485 0.851 !       0.53 eA-3
C170 0.032 0.518 0.561 !       0.52 eA-3
C171 0.414 0.997 0.449 !       0.52 eA-3
C172 0.482 0.985 0.052 !       0.52 eA-3
C173 0.916 0.567 0.851 !       0.52 eA-3
Q174 0.384 0.012 0.468 !       0.51 eA-3
Q175 0.615 0.036 0.422 !       0.50 eA-3
;
_refine_diff_density_max 0.438
_refine_diff_density_min -0.267
_refine_diff_density_rms 0.045
_refine_ls_abs_structure_details
;
 Flack x determined using 3186 quotients [(I+)-(I-)]/[(I+)+(I-)]
 (Parsons, Flack and Wagner, Acta Cryst. B69 (2013) 249-259).
;
_refine_ls_abs_structure_Flack 0.83(11)
_refine_ls_extinction_method none
_refine_ls_goodness_of_fit_ref 1.026
_refine_ls_hydrogen_treatment constr
_refine_ls_matrix_type full
_refine_ls_number_parameters 697
_refine_ls_number_reflns 12559
_refine_ls_number_restraints 0
_refine_ls_restrained_S_all 1.026
_refine_ls_R_factor_all 0.0796
_refine_ls_R_factor_gt 0.0576
_refine_ls_shift/su_max 0.000
_refine_ls_shift/su_mean 0.000
_refine_ls_structure_factor_coef Fsqd
_refine_ls_weighting_details 'w=1/[\s^2^(Fo^2^)+(0.1089P)^2^] where P=(Fo^2^+2Fc^2^)/3'
_refine_ls_weighting_scheme calc
_refine_ls_wR_factor_gt 0.1587
_refine_ls_wR_factor_ref 0.1727
_reflns_Friedel_coverage 0.794
_reflns_Friedel_fraction_full 0.975
_reflns_Friedel_fraction_max 0.975
_reflns_number_gt 9247
_reflns_number_total 12559
_reflns_threshold_expression 'I > 2\s(I)'
_cod_data_source_file np0c00151_si_003.cif
_cod_data_source_block sunchangli_il-5b_collect_sq
_cod_database_code 1557882
_shelx_shelxl_version_number 2016/6
_shelx_space_group_comment
;
The symmetry employed for this shelxl refinement is uniquely defined
by the following loop, which should always be used as a source of
symmetry information in preference to the above space-group names.
They are only intended as comments.
;
_shelx_estimated_absorpt_t_max 0.971
_shelx_estimated_absorpt_t_min 0.944
_reflns_odcompleteness_completeness 99.90
_reflns_odcompleteness_iscentric 1
_reflns_odcompleteness_theta 66.97
_olex2_refinement_description
;
1. Fixed Uiso
 At 1.2 times of:
  All C(H) groups, H47 of O47, {H64A,H64B,H64C} of C64, All C(H,H) groups,
  All N(H) groups
 At 1.5 times of:
  H54 of O54, {H36A,H36B,H36C} of C36, {H35A,H35B,H35C} of C35, {H72A,H72B,
  H72C} of C72, {H3AA,H3AB,H3AC} of C3AA, {H65A,H65B,H65C} of C65, H52 of O52,
  {H74A,H74B,H74C} of C74, {H69A,H69B,H69C} of C69, {H73A,H73B,H73C} of C73,
  {H75A,H75B,H75C} of C75
2.a Rotating group:
 O47(H47)
2.b Ternary CH refined with riding coordinates:
 C2AA(H2AA), C13(H13), C19(H19), C16(H16), C7(H7), C1AA(H1AA), C10(H10),
 C71(H71), C63(H63), C49(H49)
2.c Secondary CH2 refined with riding coordinates:
 C22(H22A,H22B), C66(H66A,H66B), C37(H37A,H37B), C70(H70A,H70B), C48(H48A,
 H48B), C62(H62A,H62B), C53(H53A,H53B)
2.d Aromatic/amide H refined with riding coordinates:
 N2(H2), N14(H14), N5(H5), N8(H8), N17(H17), C24(H24), C27(H27), C30(H30),
 C29(H29), C39(H39), C43(H43), C40(H40), C33(H33), C68(H68), C67(H67), C28(H28)
2.e Tetrahedral OH refined with riding coordinates:
 O52(H52)
2.f X=CH2 refined with riding coordinates:
 C34(H34A,H34B)
2.g Idealised Me refined as rotating group:
 C65(H65A,H65B,H65C), C75(H75A,H75B,H75C), C74(H74A,H74B,H74C), C69(H69A,H69B,
 H69C), C73(H73A,H73B,H73C), C36(H36A,H36B,H36C), C64(H64A,H64B,H64C), C35(H35A,
 H35B,H35C), C72(H72A,H72B,H72C), C3AA(H3AA,H3AB,H3AC)
2.h Idealised tetrahedral OH refined as rotating group:
 O54(H54)
;
_platon_squeeze_void_probe_radius 1.20
_olex2_submission_special_instructions 'No special instructions were received'
_oxdiff_exptl_absorpt_empirical_details
;
Empirical correction (ABSPACK) includes:
- Absorption correction using spherical harmonics
- Frame scaling
;
_oxdiff_exptl_absorpt_empirical_full_max 5.891
_oxdiff_exptl_absorpt_empirical_full_min 0.319

loop_
_space_group_symop_operation_xyz
'x, y, z'
'-x, -y, z'
'-x+1/2, y+1/2, -z'
'x+1/2, -y+1/2, -z'

loop_
_atom_site_label
_atom_site_type_symbol
_atom_site_fract_x
_atom_site_fract_y
_atom_site_fract_z
_atom_site_U_iso_or_equiv
_atom_site_adp_type
_atom_site_occupancy
_atom_site_site_symmetry_order
_atom_site_calc_flag
_atom_site_refinement_flags_posn
_atom_site_refinement_flags_adp
_atom_site_refinement_flags_occupancy
_atom_site_disorder_assembly
_atom_site_disorder_group
O56 O -0.72045(8) -0.71422(17) -0.4878(2) 0.0471(7) Uani 1 1 d . . . . .
O61 O -0.64434(9) -0.58357(17) -0.5149(3) 0.0509(7) Uani 1 1 d . . . . .
O57 O -0.78007(8) -0.85117(16) -0.5930(2) 0.0440(7) Uani 1 1 d . . . . .
O60 O -0.90851(9) -0.87001(19) -0.5698(2) 0.0522(8) Uani 1 1 d . . . . .
O46 O -0.79369(11) -0.3461(2) -0.2379(3) 0.0651(9) Uani 1 1 d . . . . .
N25 N -0.96282(10) -0.8974(2) -0.8939(3) 0.0503(9) Uani 1 1 d . . . . .
O47 O -0.73894(11) -0.4387(2) -0.1588(3) 0.0647(9) Uani 1 1 d . . . . .
H47 H -0.751687 -0.395670 -0.162821 0.078 Uiso 1 1 d GR . . . .
N2 N -0.82782(9) -0.9444(2) -0.5839(3) 0.0422(8) Uani 1 1 d . . . . .
H2 H -0.835088 -0.986839 -0.553884 0.051 Uiso 1 1 calc R . . . .
O59 O -0.71206(10) -0.97093(18) -0.3030(3) 0.0618(9) Uani 1 1 d . . . . .
N11 N -0.61096(10) -0.6941(2) -0.4929(3) 0.0473(9) Uani 1 1 d . . . . .
O58 O -0.84162(10) -0.62364(19) -0.7303(3) 0.0652(9) Uani 1 1 d . . . . .
N14 N -0.70644(10) -0.6507(2) -0.6368(3) 0.0474(8) Uani 1 1 d . . . . .
H14 H -0.715843 -0.619245 -0.684909 0.057 Uiso 1 1 calc R . . . .
N5 N -0.73808(10) -0.8885(2) -0.4203(3) 0.0484(9) Uani 1 1 d . . . . .
H5 H -0.733599 -0.846983 -0.455831 0.058 Uiso 1 1 calc R . . . .
N44 N -0.80476(12) -0.3918(2) -0.3053(4) 0.0566(10) Uani 1 1 d . . . . .
N8 N -0.65635(9) -0.8098(2) -0.3964(3) 0.0452(8) Uani 1 1 d . . . . .
H8 H -0.670493 -0.770308 -0.418458 0.054 Uiso 1 1 calc R . . . .
N20 N -0.88167(10) -0.7860(2) -0.6860(3) 0.0494(9) Uani 1 1 d . . . . .
O45 O -0.83104(12) -0.3760(2) -0.3737(3) 0.0749(11) Uani 1 1 d . . . . .
N17 N -0.79955(10) -0.7028(2) -0.6385(3) 0.0487(9) Uani 1 1 d . . . . .
H17 H -0.791416 -0.749601 -0.631892 0.058 Uiso 1 1 calc R . . . .
O55 O -0.59736(10) -0.8818(2) -0.4134(4) 0.0775(12) Uani 1 1 d . . . . .
C3 C -0.79507(11) -0.9069(2) -0.5465(4) 0.0419(10) Uani 1 1 d . . . . .
C23 C -0.90773(12) -0.9534(2) -0.8065(4) 0.0446(10) Uani 1 1 d . . . . .
C12 C -0.63887(11) -0.6487(2) -0.5449(3) 0.0412(9) Uani 1 1 d . . . . .
C2AA C -0.77640(12) -0.9323(3) -0.4426(4) 0.0466(10) Uani 1 1 d . . . . .
H2AA H -0.768164 -0.986059 -0.448889 0.056 Uiso 1 1 calc R . . . .
C24 C -0.94782(12) -0.9208(3) -0.7988(4) 0.0499(11) Uani 1 1 d . . . . .
H24 H -0.963048 -0.915441 -0.734455 0.060 Uiso 1 1 calc R . . . .
C26 C -0.93207(12) -0.9146(3) -0.9697(4) 0.0467(10) Uani 1 1 d . . . . .
C21 C -0.88196(11) -0.8543(2) -0.6399(4) 0.0433(10) Uani 1 1 d . . . . .
C15 C -0.73246(12) -0.6727(2) -0.5606(4) 0.0430(10) Uani 1 1 d . . . . .
C41 C -0.75426(14) -0.4853(3) -0.2337(4) 0.0532(11) Uani 1 1 d . . . . .
C22 C -0.88095(12) -0.9806(3) -0.7192(4) 0.0450(10) Uani 1 1 d . . . . .
H22A H -0.862619 -1.021832 -0.744823 0.054 Uiso 1 1 calc R . . . .
H22B H -0.899472 -1.000551 -0.662562 0.054 Uiso 1 1 calc R . . . .
C13 C -0.66273(12) -0.6772(3) -0.6427(4) 0.0464(10) Uani 1 1 d . . . . .
H13 H -0.662604 -0.733048 -0.642732 0.056 Uiso 1 1 calc R . . . .
C19 C -0.84926(13) -0.7589(3) -0.7594(4) 0.0502(11) Uani 1 1 d . . . . .
H19 H -0.826410 -0.797666 -0.765021 0.060 Uiso 1 1 calc R . . . .
C31 C -0.89742(11) -0.9488(2) -0.9165(4) 0.0439(10) Uani 1 1 d . . . . .
C16 C -0.77906(12) -0.6477(2) -0.5702(4) 0.0452(10) Uani 1 1 d . . . . .
H16 H -0.780380 -0.597286 -0.604042 0.054 Uiso 1 1 calc R . . . .
C27 C -0.93205(14) -0.9059(3) -1.0789(4) 0.0530(12) Uani 1 1 d . . . . .
H27 H -0.955439 -0.883449 -1.114612 0.064 Uiso 1 1 calc R . . . .
C32 C -1.00305(13) -0.8556(3) -0.9141(4) 0.0589(12) Uani 1 1 d . . . . .
C6 C -0.70979(12) -0.9093(3) -0.3479(4) 0.0505(11) Uani 1 1 d . . . . .
C30 C -0.86189(14) -0.9733(3) -0.9752(4) 0.0547(11) Uani 1 1 d . . . . .
H30 H -0.838246 -0.995993 -0.940946 0.066 Uiso 1 1 calc R . . . .
C29 C -0.86194(16) -0.9637(3) -1.0819(4) 0.0628(13) Uani 1 1 d . . . . .
H29 H -0.837896 -0.979591 -1.121697 0.075 Uiso 1 1 calc R . . . .
C38 C -0.78441(12) -0.5883(2) -0.3852(4) 0.0456(10) Uani 1 1 d . . . . .
C18 C -0.82944(13) -0.6880(3) -0.7096(4) 0.0523(11) Uani 1 1 d . . . . .
C7 C -0.67456(12) -0.8556(3) -0.3138(4) 0.0487(10) Uani 1 1 d . . . . .
H7 H -0.650877 -0.886575 -0.283963 0.058 Uiso 1 1 calc R . . . .
C66 C -0.80988(13) -0.9244(3) -0.3532(4) 0.0527(11) Uani 1 1 d . . . . .
H66A H -0.835256 -0.954637 -0.371593 0.063 Uiso 1 1 calc R . . . .
H66B H -0.797682 -0.945105 -0.287364 0.063 Uiso 1 1 calc R . . . .
C39 C -0.75272(13) -0.6076(3) -0.3121(4) 0.0552(12) Uani 1 1 d . . . . .
H39 H -0.741194 -0.656682 -0.312908 0.066 Uiso 1 1 calc R . . . .
C43 C -0.80091(12) -0.5171(3) -0.3819(4) 0.0471(10) Uani 1 1 d . . . . .
H43 H -0.822412 -0.502783 -0.430706 0.057 Uiso 1 1 calc R . . . .
C42 C -0.78620(13) -0.4654(3) -0.3067(4) 0.0503(11) Uani 1 1 d . . . . .
C65 C -0.59047(14) -0.6643(3) -0.3995(4) 0.0526(11) Uani 1 1 d . . . . .
H65A H -0.611245 -0.635519 -0.358503 0.079 Uiso 1 1 calc GR . . . .
H65B H -0.566773 -0.631804 -0.420445 0.079 Uiso 1 1 calc GR . . . .
H65C H -0.579521 -0.705578 -0.356482 0.079 Uiso 1 1 calc GR . . . .
C37 C -0.80123(12) -0.6453(2) -0.4631(4) 0.0475(10) Uani 1 1 d . . . . .
H37A H -0.831939 -0.635221 -0.474831 0.057 Uiso 1 1 calc R . . . .
H37B H -0.798937 -0.695408 -0.430470 0.057 Uiso 1 1 calc R . . . .
C9 C -0.61814(12) -0.8261(3) -0.4407(4) 0.0528(12) Uani 1 1 d . . . . .
C40 C -0.73786(14) -0.5567(3) -0.2386(4) 0.0559(12) Uani 1 1 d . . . . .
H40 H -0.716008 -0.571136 -0.190763 0.067 Uiso 1 1 calc R . . . .
O52 O -0.56743(16) -0.7954(3) -0.7535(4) 0.1033(15) Uani 1 1 d . . . . .
H52 H -0.570670 -0.841389 -0.743115 0.155 Uiso 1 1 calc R . . . .
C33 C -1.02904(13) -0.9002(3) -0.9927(5) 0.0618(13) Uani 1 1 d . . . . .
H33 H -1.029368 -0.952759 -0.982857 0.074 Uiso 1 1 calc R . . . .
C70 C -0.69205(15) -0.8068(3) -0.2229(4) 0.0569(12) Uani 1 1 d . . . . .
H70A H -0.715133 -0.774768 -0.251138 0.068 Uiso 1 1 calc R . . . .
H70B H -0.704880 -0.840058 -0.169121 0.068 Uiso 1 1 calc R . . . .
C68 C -0.86228(16) -0.8198(3) -0.3491(4) 0.0654(14) Uani 1 1 d . . . . .
H68 H -0.882300 -0.852929 -0.380385 0.079 Uiso 1 1 calc R . . . .
C1AA C -0.85235(12) -0.9174(2) -0.6736(3) 0.0433(9) Uani 1 1 d . . . . .
H1AA H -0.832449 -0.898979 -0.729578 0.052 Uiso 1 1 calc R . . . .
C75 C -0.64119(16) -0.6490(4) -0.7420(4) 0.0672(14) Uani 1 1 d . . . . .
H75A H -0.637740 -0.594665 -0.737653 0.101 Uiso 1 1 calc GR . . . .
H75B H -0.658801 -0.661488 -0.803414 0.101 Uiso 1 1 calc GR . . . .
H75C H -0.613101 -0.672551 -0.749155 0.101 Uiso 1 1 calc GR . . . .
C67 C -0.82389(15) -0.8454(3) -0.3329(4) 0.0631(13) Uani 1 1 d . . . . .
H67 H -0.803182 -0.811545 -0.306137 0.076 Uiso 1 1 calc R . . . .
C10 C -0.60067(12) -0.7718(2) -0.5215(4) 0.0505(11) Uani 1 1 d . . . . .
H10 H -0.614518 -0.782915 -0.590872 0.061 Uiso 1 1 calc R . . . .
C28 C -0.89640(16) -0.9314(3) -1.1337(4) 0.0658(14) Uani 1 1 d . . . . .
H28 H -0.895597 -0.926512 -1.208324 0.079 Uiso 1 1 calc R . . . .
C71 C -0.6594(2) -0.7575(4) -0.1696(5) 0.0774(17) Uani 1 1 d . . . . .
H71 H -0.649432 -0.719990 -0.222528 0.093 Uiso 1 1 calc R . . . .
C48 C -0.55199(13) -0.7826(3) -0.5345(5) 0.0611(13) Uani 1 1 d . . . . .
H48A H -0.538092 -0.770622 -0.466393 0.073 Uiso 1 1 calc R . . . .
H48B H -0.546458 -0.836022 -0.549411 0.073 Uiso 1 1 calc R . . . .
C63 C -0.8335(2) -0.7215(4) -0.9497(5) 0.0814(18) Uani 1 1 d . . . . .
H63 H -0.822117 -0.671708 -0.927534 0.098 Uiso 1 1 calc R . . . .
C62 C -0.86687(17) -0.7443(3) -0.8698(4) 0.0651(14) Uani 1 1 d . . . . .
H62A H -0.881225 -0.790204 -0.895142 0.078 Uiso 1 1 calc R . . . .
H62B H -0.888707 -0.704468 -0.865336 0.078 Uiso 1 1 calc R . . . .
C74 C -0.91543(14) -0.7340(3) -0.6535(5) 0.0605(13) Uani 1 1 d . . . . .
H74A H -0.910391 -0.718118 -0.580556 0.091 Uiso 1 1 calc GR . . . .
H74B H -0.943206 -0.758998 -0.658221 0.091 Uiso 1 1 calc GR . . . .
H74C H -0.915229 -0.690277 -0.699938 0.091 Uiso 1 1 calc GR . . . .
C34 C -1.05079(19) -0.8750(4) -1.0715(6) 0.089(2) Uani 1 1 d . . . . .
H34A H -1.051646 -0.822873 -1.085231 0.107 Uiso 1 1 calc R . . . .
H34B H -1.065946 -0.908636 -1.115735 0.107 Uiso 1 1 calc R . . . .
C69 C -0.87792(16) -0.7413(4) -0.3222(5) 0.0701(15) Uani 1 1 d . . . . .
H69A H -0.900513 -0.744450 -0.268921 0.105 Uiso 1 1 calc GR . . . .
H69B H -0.889179 -0.717454 -0.385981 0.105 Uiso 1 1 calc GR . . . .
H69C H -0.854105 -0.711740 -0.294525 0.105 Uiso 1 1 calc GR . . . .
C73 C -0.6806(3) -0.7145(4) -0.0782(6) 0.096(2) Uani 1 1 d . . . . .
H73A H -0.687981 -0.749472 -0.021508 0.145 Uiso 1 1 calc GR . . . .
H73B H -0.706606 -0.690000 -0.103769 0.145 Uiso 1 1 calc GR . . . .
H73C H -0.660776 -0.676778 -0.051169 0.145 Uiso 1 1 calc GR . . . .
O54 O -0.48739(15) -0.6641(4) -0.4956(6) 0.131(2) Uani 1 1 d . . . . .
H54 H -0.462744 -0.650289 -0.478291 0.196 Uiso 1 1 calc GR . . . .
C49 C -0.53103(17) -0.7366(5) -0.6197(5) 0.0833(19) Uani 1 1 d . . . . .
H49 H -0.547867 -0.689485 -0.627772 0.100 Uiso 1 1 calc R . . . .
C36 C -0.99283(16) -0.7765(3) -0.9504(5) 0.0679(14) Uani 1 1 d . . . . .
H36A H -0.972457 -0.753624 -0.901388 0.102 Uiso 1 1 calc GR . . . .
H36B H -1.019120 -0.746801 -0.951906 0.102 Uiso 1 1 calc GR . . . .
H36C H -0.980348 -0.778087 -1.021252 0.102 Uiso 1 1 calc GR . . . .
C50 C -0.5318(2) -0.7760(5) -0.7218(7) 0.104(2) Uani 1 1 d . . . . .
C64 C -0.7965(3) -0.7738(4) -0.9564(7) 0.109(3) Uani 1 1 d . . . . .
H64A H -0.782849 -0.777675 -0.887094 0.131 Uiso 1 1 calc GR . . . .
H64B H -0.775885 -0.754880 -1.007960 0.131 Uiso 1 1 calc GR . . . .
H64C H -0.806610 -0.823196 -0.978527 0.131 Uiso 1 1 calc GR . . . .
C35 C -1.02838(15) -0.8523(4) -0.8118(5) 0.0780(17) Uani 1 1 d . . . . .
H35A H -1.010370 -0.831774 -0.755635 0.117 Uiso 1 1 calc GR . . . .
H35B H -1.037616 -0.902784 -0.792362 0.117 Uiso 1 1 calc GR . . . .
H35C H -1.053464 -0.820347 -0.821521 0.117 Uiso 1 1 calc GR . . . .
O51 O -0.49807(19) -0.7865(5) -0.7715(5) 0.149(3) Uani 1 1 d . . . . .
C72 C -0.6215(2) -0.7987(5) -0.1316(7) 0.099(2) Uani 1 1 d . . . . .
H72A H -0.605054 -0.816764 -0.192174 0.149 Uiso 1 1 calc GR . . . .
H72B H -0.630727 -0.841225 -0.088622 0.149 Uiso 1 1 calc GR . . . .
H72C H -0.603726 -0.765336 -0.088956 0.149 Uiso 1 1 calc GR . . . .
C53 C -0.48464(19) -0.7146(7) -0.5886(7) 0.124(4) Uani 1 1 d . . . . .
H53A H -0.467904 -0.759766 -0.570696 0.149 Uiso 1 1 calc R . . . .
H53B H -0.470415 -0.688772 -0.648020 0.149 Uiso 1 1 calc R . . . .
C3AA C -0.8537(4) -0.7117(7) -1.0580(7) 0.143(4) Uani 1 1 d . . . . .
H3AA H -0.857954 -0.760770 -1.090534 0.215 Uiso 1 1 calc GR . . . .
H3AB H -0.834764 -0.681577 -1.102609 0.215 Uiso 1 1 calc GR . . . .
H3AC H -0.881245 -0.686392 -1.050629 0.215 Uiso 1 1 calc GR . . . .

loop_
_atom_site_aniso_label
_atom_site_aniso_U_11
_atom_site_aniso_U_22
_atom_site_aniso_U_33
_atom_site_aniso_U_23
_atom_site_aniso_U_13
_atom_site_aniso_U_12
O56 0.0346(12) 0.0433(17) 0.0634(19) 0.0090(16) -0.0005(13) 0.0018(12)
O61 0.0416(14) 0.0331(17) 0.078(2) -0.0043(15) 0.0030(14) -0.0021(12)
O57 0.0338(12) 0.0362(16) 0.0619(17) 0.0016(14) 0.0012(12) -0.0018(11)
O60 0.0381(13) 0.063(2) 0.0553(18) 0.0032(16) 0.0007(13) 0.0007(13)
O46 0.070(2) 0.050(2) 0.075(2) -0.0096(19) -0.0024(18) 0.0046(16)
N25 0.0303(15) 0.063(3) 0.058(2) 0.001(2) -0.0002(15) -0.0042(16)
O47 0.069(2) 0.057(2) 0.068(2) -0.0052(19) -0.0100(17) 0.0013(17)
N2 0.0294(14) 0.041(2) 0.056(2) 0.0064(17) 0.0009(14) -0.0037(13)
O59 0.0509(16) 0.0393(19) 0.095(2) 0.0171(18) -0.0168(16) -0.0077(14)
N11 0.0316(14) 0.0362(19) 0.074(2) -0.0016(19) -0.0023(16) -0.0027(14)
O58 0.0578(17) 0.0359(18) 0.102(3) 0.0064(18) -0.0261(18) -0.0019(15)
N14 0.0362(16) 0.039(2) 0.067(2) 0.0026(18) 0.0015(16) 0.0018(14)
N5 0.0330(15) 0.043(2) 0.069(2) 0.0085(19) -0.0064(16) -0.0051(14)
N44 0.0473(19) 0.051(2) 0.072(3) -0.003(2) -0.0025(19) 0.0023(18)
N8 0.0301(14) 0.037(2) 0.068(2) 0.0036(17) -0.0026(15) -0.0001(13)
N20 0.0369(16) 0.038(2) 0.073(2) 0.0012(19) -0.0056(16) -0.0010(15)
O45 0.078(2) 0.047(2) 0.099(3) -0.003(2) -0.023(2) 0.0150(18)
N17 0.0387(16) 0.0305(19) 0.077(2) 0.0005(18) -0.0153(17) -0.0034(14)
O55 0.0469(16) 0.048(2) 0.138(3) 0.021(2) 0.014(2) 0.0141(16)
C3 0.0301(16) 0.031(2) 0.064(3) -0.002(2) 0.0029(17) 0.0036(15)
C23 0.0409(19) 0.041(2) 0.052(2) -0.002(2) -0.0014(18) -0.0116(18)
C12 0.0282(16) 0.033(2) 0.062(3) 0.008(2) 0.0028(16) -0.0021(16)
C2AA 0.0336(17) 0.039(2) 0.067(3) 0.008(2) -0.0028(18) -0.0002(17)
C24 0.0352(18) 0.061(3) 0.054(3) -0.001(2) -0.0008(18) -0.0110(19)
C26 0.0387(19) 0.047(3) 0.054(3) -0.003(2) -0.0006(18) -0.0130(18)
C21 0.0303(17) 0.042(2) 0.058(2) 0.004(2) -0.0039(17) -0.0025(16)
C15 0.0337(18) 0.035(2) 0.060(3) 0.003(2) -0.0020(18) -0.0048(16)
C41 0.045(2) 0.048(3) 0.066(3) -0.008(2) -0.002(2) -0.002(2)
C22 0.0373(18) 0.039(2) 0.058(3) -0.003(2) 0.0011(18) -0.0080(17)
C13 0.0358(18) 0.044(3) 0.059(3) -0.002(2) -0.0010(18) 0.0077(17)
C19 0.046(2) 0.034(2) 0.071(3) 0.002(2) -0.010(2) -0.0120(18)
C31 0.0314(17) 0.043(2) 0.057(3) 0.003(2) 0.0002(17) -0.0079(16)
C16 0.0335(17) 0.032(2) 0.070(3) -0.001(2) -0.0088(18) -0.0030(16)
C27 0.051(2) 0.057(3) 0.051(3) 0.008(2) -0.0022(19) -0.021(2)
C32 0.0363(19) 0.062(3) 0.079(3) 0.013(3) -0.007(2) -0.007(2)
C6 0.0352(19) 0.039(3) 0.077(3) 0.005(2) -0.0046(19) 0.0032(17)
C30 0.046(2) 0.055(3) 0.063(3) -0.003(2) -0.001(2) -0.011(2)
C29 0.057(3) 0.073(4) 0.058(3) -0.011(3) 0.011(2) -0.011(2)
C38 0.0334(17) 0.043(3) 0.060(3) 0.001(2) 0.0052(17) -0.0001(17)
C18 0.045(2) 0.035(3) 0.077(3) 0.003(2) -0.010(2) -0.0026(18)
C7 0.0360(18) 0.042(2) 0.068(3) 0.005(2) -0.0061(19) -0.0007(18)
C66 0.044(2) 0.057(3) 0.057(3) 0.004(2) -0.0021(19) -0.010(2)
C39 0.044(2) 0.045(3) 0.077(3) 0.002(2) -0.010(2) 0.0052(19)
C43 0.0364(18) 0.044(3) 0.061(3) 0.000(2) -0.0029(18) 0.0013(18)
C42 0.042(2) 0.042(3) 0.067(3) -0.001(2) 0.001(2) 0.0011(18)
C65 0.046(2) 0.046(3) 0.066(3) 0.003(2) -0.012(2) -0.0058(19)
C37 0.0322(17) 0.034(2) 0.076(3) -0.001(2) -0.0017(19) -0.0035(16)
C9 0.0331(18) 0.042(3) 0.084(3) -0.003(2) -0.004(2) 0.0048(18)
C40 0.047(2) 0.050(3) 0.071(3) 0.000(2) -0.008(2) 0.005(2)
O52 0.091(3) 0.096(4) 0.123(4) -0.007(3) 0.014(3) -0.020(3)
C33 0.038(2) 0.056(3) 0.092(4) 0.016(3) -0.015(2) -0.009(2)
C70 0.052(2) 0.045(3) 0.074(3) 0.005(2) -0.005(2) 0.001(2)
C68 0.053(3) 0.081(4) 0.063(3) 0.005(3) 0.003(2) -0.015(3)
C1AA 0.0394(18) 0.041(2) 0.049(2) -0.003(2) -0.0028(17) -0.0047(17)
C75 0.052(2) 0.090(4) 0.060(3) 0.013(3) 0.006(2) 0.012(3)
C67 0.048(2) 0.064(3) 0.077(3) 0.009(3) 0.010(2) -0.013(2)
C10 0.0376(19) 0.035(2) 0.079(3) -0.002(2) -0.003(2) 0.0015(17)
C28 0.065(3) 0.077(4) 0.056(3) -0.004(3) 0.008(2) -0.027(3)
C71 0.093(4) 0.069(4) 0.069(3) -0.007(3) 0.000(3) -0.031(3)
C48 0.039(2) 0.056(3) 0.088(4) -0.006(3) -0.003(2) 0.010(2)
C63 0.099(4) 0.064(4) 0.081(4) 0.019(3) -0.017(3) -0.031(3)
C62 0.071(3) 0.050(3) 0.074(3) 0.013(3) -0.021(3) -0.027(2)
C74 0.046(2) 0.046(3) 0.090(4) -0.001(3) -0.009(2) 0.004(2)
C34 0.078(4) 0.077(4) 0.112(5) 0.028(4) -0.043(4) -0.020(3)
C69 0.052(3) 0.081(4) 0.078(4) 0.000(3) 0.014(2) 0.003(3)
C73 0.130(6) 0.075(5) 0.084(4) -0.008(4) -0.004(4) 0.002(4)
O54 0.070(3) 0.177(6) 0.145(5) -0.017(5) -0.011(3) -0.021(3)
C49 0.054(3) 0.120(6) 0.076(4) 0.004(4) 0.005(3) 0.009(3)
C36 0.057(3) 0.044(3) 0.103(4) 0.003(3) -0.016(3) -0.006(2)
C50 0.072(4) 0.108(6) 0.133(7) 0.009(5) -0.011(4) 0.030(4)
C64 0.148(7) 0.074(5) 0.105(5) 0.016(4) 0.036(5) -0.018(5)
C35 0.042(2) 0.101(5) 0.091(4) 0.019(4) 0.007(3) 0.014(3)
O51 0.093(3) 0.218(8) 0.136(5) -0.004(5) 0.023(4) 0.041(4)
C72 0.077(4) 0.108(6) 0.113(5) -0.012(5) -0.024(4) -0.015(4)
C53 0.050(3) 0.224(11) 0.099(5) 0.024(7) 0.005(3) -0.010(4)
C3AA 0.185(9) 0.150(9) 0.095(6) 0.045(6) -0.034(6) -0.059(8)

loop_
_atom_type_symbol
_atom_type_description
_atom_type_scat_dispersion_real
_atom_type_scat_dispersion_imag
_atom_type_scat_source
C C 0.0181 0.0091 'International Tables Vol C Tables 4.2.6.8 and 6.1.1.4'
H H 0.0000 0.0000 'International Tables Vol C Tables 4.2.6.8 and 6.1.1.4'
N N 0.0311 0.0180 'International Tables Vol C Tables 4.2.6.8 and 6.1.1.4'
O O 0.0492 0.0322 'International Tables Vol C Tables 4.2.6.8 and 6.1.1.4'

loop_
_geom_angle_atom_site_label_1
_geom_angle_atom_site_label_2
_geom_angle_atom_site_label_3
_geom_angle
_geom_angle_site_symmetry_1
_geom_angle_site_symmetry_3
_geom_angle_publ_flag
C24 N25 C26 107.7(4) . . ?
C24 N25 C32 126.9(4) . . ?
C26 N25 C32 125.3(4) . . ?
C41 O47 H47 110.0 . . ?
C3 N2 H2 119.2 . . ?
C3 N2 C1AA 121.6(4) . . ?
C1AA N2 H2 119.2 . . ?
C12 N11 C65 117.4(4) . . ?
C12 N11 C10 125.8(4) . . ?
C65 N11 C10 116.8(4) . . ?
C15 N14 H14 119.3 . . ?
C15 N14 C13 121.4(4) . . ?
C13 N14 H14 119.3 . . ?
C2AA N5 H5 119.0 . . ?
C6 N5 H5 119.0 . . ?
C6 N5 C2AA 122.1(4) . . ?
O46 N44 C42 120.2(4) . . ?
O45 N44 O46 121.6(4) . . ?
O45 N44 C42 118.2(4) . . ?
C7 N8 H8 119.1 . . ?
C9 N8 H8 119.1 . . ?
C9 N8 C7 121.7(4) . . ?
C21 N20 C19 125.4(4) . . ?
C21 N20 C74 116.5(4) . . ?
C19 N20 C74 118.0(4) . . ?
C16 N17 H17 117.4 . . ?
C18 N17 H17 117.4 . . ?
C18 N17 C16 125.3(4) . . ?
O57 C3 N2 122.1(4) . . ?
O57 C3 C2AA 120.4(4) . . ?
N2 C3 C2AA 117.5(4) . . ?
C24 C23 C22 127.0(4) . . ?
C24 C23 C31 104.3(4) . . ?
C31 C23 C22 128.5(4) . . ?
O61 C12 N11 120.1(4) . . ?
O61 C12 C13 119.6(4) . . ?
N11 C12 C13 120.3(4) . . ?
N5 C2AA C3 109.0(4) . . ?
N5 C2AA H2AA 108.7 . . ?
N5 C2AA C66 111.4(4) . . ?
C3 C2AA H2AA 108.7 . . ?
C3 C2AA C66 110.3(3) . . ?
C66 C2AA H2AA 108.7 . . ?
N25 C24 C23 112.4(4) . . ?
N25 C24 H24 123.8 . . ?
C23 C24 H24 123.8 . . ?
N25 C26 C31 107.3(4) . . ?
C27 C26 N25 131.3(4) . . ?
C27 C26 C31 121.4(4) . . ?
O60 C21 N20 121.0(4) . . ?
O60 C21 C1AA 116.0(4) . . ?
N20 C21 C1AA 122.9(4) . . ?
O56 C15 N14 122.3(3) . . ?
O56 C15 C16 121.5(4) . . ?
N14 C15 C16 116.2(4) . . ?
O47 C41 C42 123.9(4) . . ?
O47 C41 C40 118.1(4) . . ?
C40 C41 C42 117.9(4) . . ?
C23 C22 H22A 109.3 . . ?
C23 C22 H22B 109.3 . . ?
C23 C22 C1AA 111.6(4) . . ?
H22A C22 H22B 108.0 . . ?
C1AA C22 H22A 109.3 . . ?
C1AA C22 H22B 109.3 . . ?
N14 C13 C12 108.0(3) . . ?
N14 C13 H13 109.3 . . ?
N14 C13 C75 110.7(4) . . ?
C12 C13 H13 109.3 . . ?
C75 C13 C12 110.1(4) . . ?
C75 C13 H13 109.3 . . ?
N20 C19 H19 108.2 . . ?
N20 C19 C18 107.0(4) . . ?
N20 C19 C62 112.9(3) . . ?
C18 C19 H19 108.2 . . ?
C62 C19 H19 108.2 . . ?
C62 C19 C18 112.3(4) . . ?
C26 C31 C23 108.4(4) . . ?
C30 C31 C23 132.4(4) . . ?
C30 C31 C26 119.2(4) . . ?
N17 C16 C15 105.6(3) . . ?
N17 C16 H16 109.7 . . ?
N17 C16 C37 110.3(3) . . ?
C15 C16 H16 109.7 . . ?
C37 C16 C15 111.8(4) . . ?
C37 C16 H16 109.7 . . ?
C26 C27 H27 121.3 . . ?
C28 C27 C26 117.3(5) . . ?
C28 C27 H27 121.3 . . ?
N25 C32 C33 107.7(4) . . ?
N25 C32 C36 110.0(4) . . ?
N25 C32 C35 108.3(4) . . ?
C33 C32 C36 113.8(4) . . ?
C33 C32 C35 107.5(4) . . ?
C35 C32 C36 109.4(5) . . ?
O59 C6 N5 121.8(4) . . ?
O59 C6 C7 118.0(4) . . ?
N5 C6 C7 120.1(4) . . ?
C31 C30 H30 120.5 . . ?
C29 C30 C31 119.0(5) . . ?
C29 C30 H30 120.5 . . ?
C30 C29 H29 119.3 . . ?
C30 C29 C28 121.5(5) . . ?
C28 C29 H29 119.3 . . ?
C39 C38 C37 120.8(4) . . ?
C43 C38 C39 118.3(4) . . ?
C43 C38 C37 120.9(4) . . ?
O58 C18 N17 123.1(4) . . ?
O58 C18 C19 123.5(4) . . ?
N17 C18 C19 113.3(4) . . ?
N8 C7 C6 115.9(4) . . ?
N8 C7 H7 107.1 . . ?
N8 C7 C70 111.0(4) . . ?
C6 C7 H7 107.1 . . ?
C6 C7 C70 108.1(4) . . ?
C70 C7 H7 107.1 . . ?
C2AA C66 H66A 108.7 . . ?
C2AA C66 H66B 108.7 . . ?
H66A C66 H66B 107.6 . . ?
C67 C66 C2AA 114.1(4) . . ?
C67 C66 H66A 108.7 . . ?
C67 C66 H66B 108.7 . . ?
C38 C39 H39 119.3 . . ?
C40 C39 C38 121.4(4) . . ?
C40 C39 H39 119.3 . . ?
C38 C43 H43 119.7 . . ?
C38 C43 C42 120.5(4) . . ?
C42 C43 H43 119.7 . . ?
C41 C42 N44 120.6(4) . . ?
C43 C42 N44 118.6(4) . . ?
C43 C42 C41 120.8(4) . . ?
N11 C65 H65A 109.5 . . ?
N11 C65 H65B 109.5 . . ?
N11 C65 H65C 109.5 . . ?
H65A C65 H65B 109.5 . . ?
H65A C65 H65C 109.5 . . ?
H65B C65 H65C 109.5 . . ?
C16 C37 H37A 108.3 . . ?
C16 C37 H37B 108.3 . . ?
C38 C37 C16 116.1(3) . . ?
C38 C37 H37A 108.3 . . ?
C38 C37 H37B 108.3 . . ?
H37A C37 H37B 107.4 . . ?
N8 C9 C10 117.5(4) . . ?
O55 C9 N8 121.5(5) . . ?
O55 C9 C10 121.0(4) . . ?
C41 C40 C39 121.0(4) . . ?
C41 C40 H40 119.5 . . ?
C39 C40 H40 119.5 . . ?
C50 O52 H52 109.5 . . ?
C32 C33 H33 116.2 . . ?
C34 C33 C32 127.5(5) . . ?
C34 C33 H33 116.2 . . ?
C7 C70 H70A 108.5 . . ?
C7 C70 H70B 108.5 . . ?
H70A C70 H70B 107.5 . . ?
C71 C70 C7 115.1(4) . . ?
C71 C70 H70A 108.5 . . ?
C71 C70 H70B 108.5 . . ?
C67 C68 H68 117.1 . . ?
C67 C68 C69 125.8(5) . . ?
C69 C68 H68 117.1 . . ?
N2 C1AA C21 110.4(3) . . ?
N2 C1AA C22 110.7(4) . . ?
N2 C1AA H1AA 109.6 . . ?
C21 C1AA C22 107.1(3) . . ?
C21 C1AA H1AA 109.6 . . ?
C22 C1AA H1AA 109.6 . . ?
C13 C75 H75A 109.5 . . ?
C13 C75 H75B 109.5 . . ?
C13 C75 H75C 109.5 . . ?
H75A C75 H75B 109.5 . . ?
H75A C75 H75C 109.5 . . ?
H75B C75 H75C 109.5 . . ?
C66 C67 H67 117.5 . . ?
C68 C67 C66 125.0(5) . . ?
C68 C67 H67 117.5 . . ?
N11 C10 C9 111.1(4) . . ?
N11 C10 H10 108.0 . . ?
N11 C10 C48 111.1(4) . . ?
C9 C10 H10 108.0 . . ?
C9 C10 C48 110.3(4) . . ?
C48 C10 H10 108.0 . . ?
C27 C28 H28 119.2 . . ?
C29 C28 C27 121.6(5) . . ?
C29 C28 H28 119.2 . . ?
C70 C71 H71 107.7 . . ?
C70 C71 C73 109.6(5) . . ?
C73 C71 H71 107.7 . . ?
C72 C71 C70 113.5(5) . . ?
C72 C71 H71 107.7 . . ?
C72 C71 C73 110.5(6) . . ?
C10 C48 H48A 108.3 . . ?
C10 C48 H48B 108.3 . . ?
H48A C48 H48B 107.4 . . ?
C49 C48 C10 115.9(5) . . ?
C49 C48 H48A 108.3 . . ?
C49 C48 H48B 108.3 . . ?
C62 C63 H63 107.4 . . ?
C62 C63 C3AA 110.4(6) . . ?
C64 C63 H63 107.4 . . ?
C64 C63 C62 113.9(5) . . ?
C64 C63 C3AA 110.1(8) . . ?
C3AA C63 H63 107.4 . . ?
C19 C62 H62A 108.7 . . ?
C19 C62 H62B 108.7 . . ?
C63 C62 C19 114.2(4) . . ?
C63 C62 H62A 108.7 . . ?
C63 C62 H62B 108.7 . . ?
H62A C62 H62B 107.6 . . ?
N20 C74 H74A 109.5 . . ?
N20 C74 H74B 109.5 . . ?
N20 C74 H74C 109.5 . . ?
H74A C74 H74B 109.5 . . ?
H74A C74 H74C 109.5 . . ?
H74B C74 H74C 109.5 . . ?
C33 C34 H34A 120.0 . . ?
C33 C34 H34B 120.0 . . ?
H34A C34 H34B 120.0 . . ?
C68 C69 H69A 109.5 . . ?
C68 C69 H69B 109.5 . . ?
C68 C69 H69C 109.5 . . ?
H69A C69 H69B 109.5 . . ?
H69A C69 H69C 109.5 . . ?
H69B C69 H69C 109.5 . . ?
C71 C73 H73A 109.5 . . ?
C71 C73 H73B 109.5 . . ?
C71 C73 H73C 109.5 . . ?
H73A C73 H73B 109.5 . . ?
H73A C73 H73C 109.5 . . ?
H73B C73 H73C 109.5 . . ?
C53 O54 H54 109.5 . . ?
C48 C49 H49 107.7 . . ?
C48 C49 C53 111.3(6) . . ?
C50 C49 C48 111.1(7) . . ?
C50 C49 H49 107.7 . . ?
C50 C49 C53 111.1(6) . . ?
C53 C49 H49 107.7 . . ?
C32 C36 H36A 109.5 . . ?
C32 C36 H36B 109.5 . . ?
C32 C36 H36C 109.5 . . ?
H36A C36 H36B 109.5 . . ?
H36A C36 H36C 109.5 . . ?
H36B C36 H36C 109.5 . . ?
O52 C50 C49 115.9(7) . . ?
O52 C50 O51 124.0(9) . . ?
O51 C50 C49 120.2(7) . . ?
C63 C64 H64A 109.5 . . ?
C63 C64 H64B 109.5 . . ?
C63 C64 H64C 109.5 . . ?
H64A C64 H64B 109.5 . . ?
H64A C64 H64C 109.5 . . ?
H64B C64 H64C 109.5 . . ?
C32 C35 H35A 109.5 . . ?
C32 C35 H35B 109.5 . . ?
C32 C35 H35C 109.5 . . ?
H35A C35 H35B 109.5 . . ?
H35A C35 H35C 109.5 . . ?
H35B C35 H35C 109.5 . . ?
C71 C72 H72A 109.5 . . ?
C71 C72 H72B 109.5 . . ?
C71 C72 H72C 109.5 . . ?
H72A C72 H72B 109.5 . . ?
H72A C72 H72C 109.5 . . ?
H72B C72 H72C 109.5 . . ?
O54 C53 C49 107.5(6) . . ?
O54 C53 H53A 110.2 . . ?
O54 C53 H53B 110.2 . . ?
C49 C53 H53A 110.2 . . ?
C49 C53 H53B 110.2 . . ?
H53A C53 H53B 108.5 . . ?
C63 C3AA H3AA 109.5 . . ?
C63 C3AA H3AB 109.5 . . ?
C63 C3AA H3AC 109.5 . . ?
H3AA C3AA H3AB 109.5 . . ?
H3AA C3AA H3AC 109.5 . . ?
H3AB C3AA H3AC 109.5 . . ?

loop_
_geom_bond_atom_site_label_1
_geom_bond_atom_site_label_2
_geom_bond_distance
_geom_bond_site_symmetry_2
_geom_bond_publ_flag
O56 C15 1.243(5) . ?
O61 C12 1.238(5) . ?
O57 C3 1.250(5) . ?
O60 C21 1.249(5) . ?
O46 N44 1.233(5) . ?
N25 C24 1.360(6) . ?
N25 C26 1.395(6) . ?
N25 C32 1.488(6) . ?
O47 H47 0.8698 . ?
O47 C41 1.351(6) . ?
N2 H2 0.8800 . ?
N2 C3 1.314(5) . ?
N2 C1AA 1.455(6) . ?
O59 C6 1.244(5) . ?
N11 C12 1.364(5) . ?
N11 C65 1.448(6) . ?
N11 C10 1.473(6) . ?
O58 C18 1.241(6) . ?
N14 H14 0.8800 . ?
N14 C15 1.324(6) . ?
N14 C13 1.451(5) . ?
N5 H5 0.8800 . ?
N5 C2AA 1.462(5) . ?
N5 C6 1.328(6) . ?
N44 O45 1.228(5) . ?
N44 C42 1.440(6) . ?
N8 H8 0.8800 . ?
N8 C7 1.448(6) . ?
N8 C9 1.354(5) . ?
N20 C21 1.355(6) . ?
N20 C19 1.460(6) . ?
N20 C74 1.467(6) . ?
N17 H17 0.8800 . ?
N17 C16 1.461(6) . ?
N17 C18 1.327(6) . ?
O55 C9 1.240(6) . ?
C3 C2AA 1.511(6) . ?
C23 C24 1.388(6) . ?
C23 C22 1.471(6) . ?
C23 C31 1.434(6) . ?
C12 C13 1.535(6) . ?
C2AA H2AA 1.0000 . ?
C2AA C66 1.551(6) . ?
C24 H24 0.9500 . ?
C26 C31 1.417(6) . ?
C26 C27 1.394(7) . ?
C21 C1AA 1.523(6) . ?
C15 C16 1.532(5) . ?
C41 C42 1.409(7) . ?
C41 C40 1.379(7) . ?
C22 H22A 0.9900 . ?
C22 H22B 0.9900 . ?
C22 C1AA 1.555(6) . ?
C13 H13 1.0000 . ?
C13 C75 1.515(7) . ?
C19 H19 1.0000 . ?
C19 C18 1.547(6) . ?
C19 C62 1.526(7) . ?
C31 C30 1.408(6) . ?
C16 H16 1.0000 . ?
C16 C37 1.526(7) . ?
C27 H27 0.9500 . ?
C27 C28 1.392(7) . ?
C32 C33 1.514(7) . ?
C32 C36 1.523(7) . ?
C32 C35 1.521(8) . ?
C6 C7 1.526(6) . ?
C30 H30 0.9500 . ?
C30 C29 1.363(7) . ?
C29 H29 0.9500 . ?
C29 C28 1.390(8) . ?
C38 C39 1.402(6) . ?
C38 C43 1.376(6) . ?
C38 C37 1.514(6) . ?
C7 H7 1.0000 . ?
C7 C70 1.546(7) . ?
C66 H66A 0.9900 . ?
C66 H66B 0.9900 . ?
C66 C67 1.503(8) . ?
C39 H39 0.9500 . ?
C39 C40 1.384(7) . ?
C43 H43 0.9500 . ?
C43 C42 1.405(7) . ?
C65 H65A 0.9800 . ?
C65 H65B 0.9800 . ?
C65 H65C 0.9800 . ?
C37 H37A 0.9900 . ?
C37 H37B 0.9900 . ?
C9 C10 1.515(7) . ?
C40 H40 0.9500 . ?
O52 H52 0.8400 . ?
O52 C50 1.235(9) . ?
C33 H33 0.9500 . ?
C33 C34 1.290(8) . ?
C70 H70A 0.9900 . ?
C70 H70B 0.9900 . ?
C70 C71 1.511(7) . ?
C68 H68 0.9500 . ?
C68 C67 1.303(7) . ?
C68 C69 1.526(9) . ?
C1AA H1AA 1.0000 . ?
C75 H75A 0.9800 . ?
C75 H75B 0.9800 . ?
C75 H75C 0.9800 . ?
C67 H67 0.9500 . ?
C10 H10 1.0000 . ?
C10 C48 1.546(6) . ?
C28 H28 0.9500 . ?
C71 H71 1.0000 . ?
C71 C73 1.542(10) . ?
C71 C72 1.476(10) . ?
C48 H48A 0.9900 . ?
C48 H48B 0.9900 . ?
C48 C49 1.509(9) . ?
C63 H63 1.0000 . ?
C63 C62 1.512(9) . ?
C63 C64 1.491(11) . ?
C63 C3AA 1.521(10) . ?
C62 H62A 0.9900 . ?
C62 H62B 0.9900 . ?
C74 H74A 0.9800 . ?
C74 H74B 0.9800 . ?
C74 H74C 0.9800 . ?
C34 H34A 0.9500 . ?
C34 H34B 0.9500 . ?
C69 H69A 0.9800 . ?
C69 H69B 0.9800 . ?
C69 H69C 0.9800 . ?
C73 H73A 0.9800 . ?
C73 H73B 0.9800 . ?
C73 H73C 0.9800 . ?
O54 H54 0.8400 . ?
O54 C53 1.487(12) . ?
C49 H49 1.0000 . ?
C49 C50 1.474(12) . ?
C49 C53 1.556(9) . ?
C36 H36A 0.9800 . ?
C36 H36B 0.9800 . ?
C36 H36C 0.9800 . ?
C50 O51 1.246(9) . ?
C64 H64A 0.9800 . ?
C64 H64B 0.9800 . ?
C64 H64C 0.9800 . ?
C35 H35A 0.9800 . ?
C35 H35B 0.9800 . ?
C35 H35C 0.9800 . ?
C72 H72A 0.9800 . ?
C72 H72B 0.9800 . ?
C72 H72C 0.9800 . ?
C53 H53A 0.9900 . ?
C53 H53B 0.9900 . ?
C3AA H3AA 0.9800 . ?
C3AA H3AB 0.9800 . ?
C3AA H3AC 0.9800 . ?

loop_
_geom_torsion_atom_site_label_1
_geom_torsion_atom_site_label_2
_geom_torsion_atom_site_label_3
_geom_torsion_atom_site_label_4
_geom_torsion
_geom_torsion_site_symmetry_1
_geom_torsion_site_symmetry_2
_geom_torsion_site_symmetry_3
_geom_torsion_site_symmetry_4
_geom_torsion_publ_flag
O56 C15 C16 N17 -92.1(5) . . . . ?
O56 C15 C16 C37 27.8(6) . . . . ?
O61 C12 C13 N14 -42.8(5) . . . . ?
O61 C12 C13 C75 78.2(5) . . . . ?
O57 C3 C2AA N5 -7.0(5) . . . . ?
O57 C3 C2AA C66 115.7(4) . . . . ?
O60 C21 C1AA N2 -59.2(4) . . . . ?
O60 C21 C1AA C22 61.4(5) . . . . ?
O46 N44 C42 C41 -2.1(7) . . . . ?
O46 N44 C42 C43 177.3(4) . . . . ?
N25 C26 C31 C23 0.9(5) . . . . ?
N25 C26 C31 C30 179.0(4) . . . . ?
N25 C26 C27 C28 -177.9(5) . . . . ?
N25 C32 C33 C34 -139.1(6) . . . . ?
O47 C41 C42 N44 0.1(7) . . . . ?
O47 C41 C42 C43 -179.4(4) . . . . ?
O47 C41 C40 C39 178.8(4) . . . . ?
N2 C3 C2AA N5 174.5(4) . . . . ?
N2 C3 C2AA C66 -62.9(5) . . . . ?
O59 C6 C7 N8 145.1(4) . . . . ?
O59 C6 C7 C70 -89.6(5) . . . . ?
N11 C12 C13 N14 139.0(4) . . . . ?
N11 C12 C13 C75 -100.1(5) . . . . ?
N11 C10 C48 C49 -61.4(6) . . . . ?
N14 C15 C16 N17 84.8(5) . . . . ?
N14 C15 C16 C37 -155.3(4) . . . . ?
N5 C2AA C66 C67 58.2(5) . . . . ?
N5 C6 C7 N8 -37.9(6) . . . . ?
N5 C6 C7 C70 87.4(5) . . . . ?
N8 C7 C70 C71 -59.8(5) . . . . ?
N8 C9 C10 N11 36.5(5) . . . . ?
N8 C9 C10 C48 160.2(4) . . . . ?
N20 C21 C1AA N2 124.4(4) . . . . ?
N20 C21 C1AA C22 -115.1(4) . . . . ?
N20 C19 C18 O58 -94.9(6) . . . . ?
N20 C19 C18 N17 81.8(5) . . . . ?
N20 C19 C62 C63 -175.8(5) . . . . ?
O45 N44 C42 C41 176.6(4) . . . . ?
O45 N44 C42 C43 -4.0(6) . . . . ?
N17 C16 C37 C38 -177.7(3) . . . . ?
O55 C9 C10 N11 -140.8(5) . . . . ?
O55 C9 C10 C48 -17.1(7) . . . . ?
C3 N2 C1AA C21 -76.4(4) . . . . ?
C3 N2 C1AA C22 165.2(4) . . . . ?
C3 C2AA C66 C67 -63.0(5) . . . . ?
C23 C22 C1AA N2 177.0(3) . . . . ?
C23 C22 C1AA C21 56.6(5) . . . . ?
C23 C31 C30 C29 177.0(5) . . . . ?
C12 N11 C10 C9 -110.7(5) . . . . ?
C12 N11 C10 C48 126.0(4) . . . . ?
C2AA N5 C6 O59 7.5(7) . . . . ?
C2AA N5 C6 C7 -169.4(4) . . . . ?
C2AA C66 C67 C68 114.2(6) . . . . ?
C24 N25 C26 C31 -0.7(5) . . . . ?
C24 N25 C26 C27 176.8(5) . . . . ?
C24 N25 C32 C33 -123.8(5) . . . . ?
C24 N25 C32 C36 111.6(5) . . . . ?
C24 N25 C32 C35 -7.9(7) . . . . ?
C24 C23 C22 C1AA -87.5(5) . . . . ?
C24 C23 C31 C26 -0.8(5) . . . . ?
C24 C23 C31 C30 -178.5(5) . . . . ?
C26 N25 C24 C23 0.2(5) . . . . ?
C26 N25 C32 C33 61.2(6) . . . . ?
C26 N25 C32 C36 -63.3(6) . . . . ?
C26 N25 C32 C35 177.2(5) . . . . ?
C26 C31 C30 C29 -0.5(7) . . . . ?
C26 C27 C28 C29 -0.5(7) . . . . ?
C21 N20 C19 C18 -120.7(4) . . . . ?
C21 N20 C19 C62 115.3(5) . . . . ?
C15 N14 C13 C12 -64.4(5) . . . . ?
C15 N14 C13 C75 175.0(4) . . . . ?
C15 C16 C37 C38 65.2(5) . . . . ?
C22 C23 C24 N25 175.9(4) . . . . ?
C22 C23 C31 C26 -176.2(4) . . . . ?
C22 C23 C31 C30 6.1(8) . . . . ?
C13 N14 C15 O56 3.4(6) . . . . ?
C13 N14 C15 C16 -173.4(4) . . . . ?
C19 N20 C21 O60 172.5(4) . . . . ?
C19 N20 C21 C1AA -11.2(6) . . . . ?
C31 C23 C24 N25 0.4(5) . . . . ?
C31 C23 C22 C1AA 87.0(5) . . . . ?
C31 C26 C27 C28 -0.7(7) . . . . ?
C31 C30 C29 C28 -0.7(8) . . . . ?
C16 N17 C18 O58 4.4(8) . . . . ?
C16 N17 C18 C19 -172.4(4) . . . . ?
C27 C26 C31 C23 -176.9(4) . . . . ?
C27 C26 C31 C30 1.2(6) . . . . ?
C32 N25 C24 C23 -175.5(4) . . . . ?
C32 N25 C26 C31 175.1(4) . . . . ?
C32 N25 C26 C27 -7.4(8) . . . . ?
C6 N5 C2AA C3 -164.3(4) . . . . ?
C6 N5 C2AA C66 73.7(5) . . . . ?
C6 C7 C70 C71 172.1(4) . . . . ?
C30 C29 C28 C27 1.2(8) . . . . ?
C38 C39 C40 C41 1.1(8) . . . . ?
C38 C43 C42 N44 -179.3(4) . . . . ?
C38 C43 C42 C41 0.2(7) . . . . ?
C18 N17 C16 C15 -143.2(4) . . . . ?
C18 N17 C16 C37 95.9(5) . . . . ?
C18 C19 C62 C63 63.1(6) . . . . ?
C7 N8 C9 O55 1.2(7) . . . . ?
C7 N8 C9 C10 -176.1(4) . . . . ?
C7 C70 C71 C73 -177.8(5) . . . . ?
C7 C70 C71 C72 -53.6(7) . . . . ?
C39 C38 C43 C42 0.0(6) . . . . ?
C39 C38 C37 C16 -92.6(5) . . . . ?
C43 C38 C39 C40 -0.6(7) . . . . ?
C43 C38 C37 C16 89.9(5) . . . . ?
C42 C41 C40 C39 -0.9(7) . . . . ?
C65 N11 C12 O61 3.5(6) . . . . ?
C65 N11 C12 C13 -178.3(4) . . . . ?
C65 N11 C10 C9 67.4(5) . . . . ?
C65 N11 C10 C48 -55.9(5) . . . . ?
C37 C38 C39 C40 -178.2(4) . . . . ?
C37 C38 C43 C42 177.6(4) . . . . ?
C9 N8 C7 C6 -101.8(5) . . . . ?
C9 N8 C7 C70 134.4(4) . . . . ?
C9 C10 C48 C49 174.8(5) . . . . ?
C40 C41 C42 N44 179.7(4) . . . . ?
C40 C41 C42 C43 0.3(7) . . . . ?
C1AA N2 C3 O57 -8.7(6) . . . . ?
C1AA N2 C3 C2AA 169.8(4) . . . . ?
C10 N11 C12 O61 -178.5(4) . . . . ?
C10 N11 C12 C13 -0.2(6) . . . . ?
C10 C48 C49 C50 -88.6(6) . . . . ?
C10 C48 C49 C53 147.1(6) . . . . ?
C48 C49 C50 O52 56.0(9) . . . . ?
C48 C49 C50 O51 -125.5(8) . . . . ?
C48 C49 C53 O54 -65.4(9) . . . . ?
C62 C19 C18 O58 29.5(7) . . . . ?
C62 C19 C18 N17 -153.8(4) . . . . ?
C74 N20 C21 O60 -3.3(6) . . . . ?
C74 N20 C21 C1AA 173.0(4) . . . . ?
C74 N20 C19 C18 55.2(5) . . . . ?
C74 N20 C19 C62 -68.8(5) . . . . ?
C69 C68 C67 C66 175.7(5) . . . . ?
C36 C32 C33 C34 -16.9(8) . . . . ?
C50 C49 C53 O54 170.3(7) . . . . ?
C64 C63 C62 C19 53.0(8) . . . . ?
C35 C32 C33 C34 104.4(7) . . . . ?
C53 C49 C50 O52 -179.6(8) . . . . ?
C53 C49 C50 O51 -1.1(12) . . . . ?
C3AA C63 C62 C19 177.4(7) . . . . ?

loop_
_platon_squeeze_void_nr
_platon_squeeze_void_average_x
_platon_squeeze_void_average_y
_platon_squeeze_void_average_z
_platon_squeeze_void_volume
_platon_squeeze_void_count_electrons
_platon_squeeze_void_content
1 0.000 0.500 -0.002 868 259 ' '
2 0.500 1.000 -0.012 867 257 ' '
3 0.500 0.500 0.388 131 44 ' '
4 0.000 1.000 0.612 131 45 ' '
